data_7002110
loop_
_publ_author_name
'Gaillard, Sylvain'
'Bantreil, Xavier'
'Slawin, Alexandra M. Z.'
'Nolan, Steven P.'

_publ_section_title
;
 Synthesis and characterization of IPrMe-containing silver(I), gold(I)
 and gold(III) complexes
;
_journal_issue 35
_journal_name_full 'Dalton Transactions'
_journal_page_first 6967
_journal_paper_doi 10.1039/b907109a
_journal_year 2009
_chemical_formula_moiety 'C29 H40 Au Cl N2,C H2 Cl2'
_chemical_formula_sum 'C30 H42 Au Cl3 N2'
_chemical_formula_weight 733.97
_chemical_name_systematic
;
?
;
_space_group_IT_number 11
_symmetry_cell_setting monoclinic
_symmetry_space_group_name_Hall '-P 2yb'
_symmetry_space_group_name_H-M 'P 1 21/m 1'
_atom_sites_solution_hydrogens geom
_atom_sites_solution_primary direct
_atom_sites_solution_secondary difmap
_audit_creation_method SHELXL-97
_cell_angle_alpha 90.00
_cell_angle_beta 99.841(6)
_cell_angle_gamma 90.00
_cell_formula_units_Z 2
_cell_length_a 8.795(2)
_cell_length_b 17.615(4)
_cell_length_c 10.610(2)
_cell_measurement_reflns_used 5884
_cell_measurement_temperature 93(2)
_cell_measurement_theta_max 28.3885
_cell_measurement_theta_min 2.2653
_cell_volume 1619.6(6)
_computing_cell_refinement 'CrystalClear (Rigaku Corp., 2004)'
_computing_data_collection 'CrystalClear (Rigaku Corp., 2004)'
_computing_data_reduction 'CrystalClear (Rigaku Corp., 2004)'
_computing_molecular_graphics 'Bruker SHELXTL'
_computing_publication_material 'Bruker SHELXTL'
_computing_structure_refinement 'SHELXL-97 (Sheldrick, 1997)'
_computing_structure_solution 'SHELXS-97 (Sheldrick, 1990)'
_diffrn_ambient_temperature 93(2)
_diffrn_measured_fraction_theta_full 0.992
_diffrn_measured_fraction_theta_max 0.991
_diffrn_measurement_device_type CCD
_diffrn_measurement_method '\w and \f scans'
_diffrn_radiation_monochromator confocal
_diffrn_radiation_source 'rotating anode'
_diffrn_radiation_type MoK\a
_diffrn_radiation_wavelength 0.71073
_diffrn_reflns_av_R_equivalents 0.0868
_diffrn_reflns_av_sigmaI/netI 0.0902
_diffrn_reflns_limit_h_max 10
_diffrn_reflns_limit_h_min -8
_diffrn_reflns_limit_k_max 15
_diffrn_reflns_limit_k_min -21
_diffrn_reflns_limit_l_max 10
_diffrn_reflns_limit_l_min -12
_diffrn_reflns_number 10323
_diffrn_reflns_theta_full 25.00
_diffrn_reflns_theta_max 25.37
_diffrn_reflns_theta_min 2.35
_exptl_absorpt_coefficient_mu 4.809
_exptl_absorpt_correction_T_max 1.0000
_exptl_absorpt_correction_T_min 0.5832
_exptl_absorpt_correction_type multi-scan
_exptl_absorpt_process_details 'Jacobson, R. (1998) Private communication'
_exptl_crystal_colour Colorless
_exptl_crystal_density_diffrn 1.505
_exptl_crystal_density_method 'not measured'
_exptl_crystal_description Prism
_exptl_crystal_F_000 732
_exptl_crystal_size_max 0.1200
_exptl_crystal_size_mid 0.1200
_exptl_crystal_size_min 0.0300
_refine_diff_density_max 2.350
_refine_diff_density_min -1.640
_refine_diff_density_rms 0.224
_refine_ls_extinction_method none
_refine_ls_goodness_of_fit_ref 0.985
_refine_ls_hydrogen_treatment constr
_refine_ls_matrix_type full
_refine_ls_number_parameters 177
_refine_ls_number_reflns 3047
_refine_ls_number_restraints 0
_refine_ls_restrained_S_all 0.985
_refine_ls_R_factor_all 0.0595
_refine_ls_R_factor_gt 0.0553
_refine_ls_shift/su_max 0.014
_refine_ls_shift/su_mean 0.000
_refine_ls_structure_factor_coef Fsqd
_refine_ls_weighting_details 'calc w=1/[\s^2^(Fo^2^)+(0.0792P)^2^+9.6837P] where P=(Fo^2^+2Fc^2^)/3'
_refine_ls_weighting_scheme calc
_refine_ls_wR_factor_gt 0.1436
_refine_ls_wR_factor_ref 0.1490
_reflns_number_gt 2802
_reflns_number_total 3047
_reflns_threshold_expression >2sigma(I)
_cod_data_source_file b907109a.txt
_cod_data_source_block 4
_cod_depositor_comments
;
The following automatic conversions were performed:
'_symmetry_cell_setting' value 'Monoclinic' changed to 'monoclinic'
according to '/home/saulius/struct/CIF-dictionaries/cif_core.dic'
dictionary named 'cif_core.dic' version 2.4.1 from 2010-06-29.

Automatic conversion script
Id: cif_fix_enum 1527 2010-12-29 10:47:43Z saulius 
;
_cod_original_cell_volume 1619.7(6)
_cod_original_sg_symbol_H-M P2(1)/m
_cod_database_code 7002110

loop_
_symmetry_equiv_pos_as_xyz
'x, y, z'
'-x, y+1/2, -z'
'-x, -y, -z'
'x, -y-1/2, z'

loop_
_atom_site_label
_atom_site_type_symbol
_atom_site_fract_x
_atom_site_fract_y
_atom_site_fract_z
_atom_site_U_iso_or_equiv
_atom_site_adp_type
_atom_site_occupancy
_atom_site_symmetry_multiplicity
_atom_site_calc_flag
_atom_site_refinement_flags
_atom_site_disorder_assembly
_atom_site_disorder_group
Au1 Au -0.01434(5) 0.2500 0.00795(3) 0.0206(2) Uani 1 2 d S . .
Cl1 Cl -0.2733(3) 0.2500 -0.0733(3) 0.0253(6) Uani 1 2 d S . .
C1 C 0.2112(13) 0.2500 0.0787(9) 0.019(2) Uani 1 2 d S . .
N2 N 0.3037(7) 0.1899(4) 0.1067(5) 0.0189(13) Uani 1 1 d . . .
C3 C 0.4538(8) 0.2119(4) 0.1518(6) 0.0182(15) Uani 1 1 d . . .
C4 C 0.2568(8) 0.1099(4) 0.0850(6) 0.0177(15) Uani 1 1 d . . .
C5 C 0.2168(9) 0.0687(5) 0.1868(7) 0.0220(16) Uani 1 1 d . . .
C6 C 0.1762(10) -0.0056(4) 0.1632(9) 0.0239(19) Uani 1 1 d . . .
H6A H 0.1495 -0.0359 0.2302 0.029 Uiso 1 1 calc R . .
C7 C 0.1734(9) -0.0374(5) 0.0442(8) 0.0293(19) Uani 1 1 d . . .
H7A H 0.1441 -0.0891 0.0306 0.035 Uiso 1 1 calc R . .
C8 C 0.2120(10) 0.0042(4) -0.0549(9) 0.0226(19) Uani 1 1 d . . .
H8A H 0.2081 -0.0185 -0.1366 0.027 Uiso 1 1 calc R . .
C9 C 0.2567(9) 0.0792(4) -0.0359(7) 0.0223(17) Uani 1 1 d . . .
C10 C 0.3033(10) 0.1257(5) -0.1456(7) 0.0265(18) Uani 1 1 d . . .
H10A H 0.3426 0.1761 -0.1108 0.032 Uiso 1 1 calc R . .
C11 C 0.4309(10) 0.0868(6) -0.2020(8) 0.037(2) Uani 1 1 d . . .
H11A H 0.5205 0.0788 -0.1346 0.056 Uiso 1 1 calc R . .
H11B H 0.4607 0.1189 -0.2693 0.056 Uiso 1 1 calc R . .
H11C H 0.3937 0.0378 -0.2385 0.056 Uiso 1 1 calc R . .
C12 C 0.1588(10) 0.1395(5) -0.2509(8) 0.034(2) Uani 1 1 d . . .
H12A H 0.0785 0.1650 -0.2128 0.051 Uiso 1 1 calc R . .
H12B H 0.1197 0.0908 -0.2873 0.051 Uiso 1 1 calc R . .
H12C H 0.1876 0.1716 -0.3185 0.051 Uiso 1 1 calc R . .
C13 C 0.2157(10) 0.1036(5) 0.3167(7) 0.0285(19) Uani 1 1 d . . .
H13A H 0.2737 0.1526 0.3189 0.034 Uiso 1 1 calc R . .
C14 C 0.0545(12) 0.1230(7) 0.3346(9) 0.049(3) Uani 1 1 d . . .
H14A H 0.0052 0.1544 0.2629 0.074 Uiso 1 1 calc R . .
H14B H 0.0581 0.1511 0.4148 0.074 Uiso 1 1 calc R . .
H14C H -0.0049 0.0762 0.3377 0.074 Uiso 1 1 calc R . .
C15 C 0.2975(14) 0.0558(6) 0.4255(9) 0.049(3) Uani 1 1 d . . .
H15A H 0.4024 0.0446 0.4113 0.073 Uiso 1 1 calc R . .
H15B H 0.2409 0.0082 0.4297 0.073 Uiso 1 1 calc R . .
H15C H 0.3023 0.0836 0.5061 0.073 Uiso 1 1 calc R . .
C16 C 0.5821(9) 0.1555(5) 0.1870(8) 0.0271(18) Uani 1 1 d . . .
H16A H 0.6811 0.1823 0.2039 0.041 Uiso 1 1 calc R . .
H16B H 0.5822 0.1197 0.1163 0.041 Uiso 1 1 calc R . .
H16C H 0.5668 0.1277 0.2638 0.041 Uiso 1 1 calc R . .
C21 C 0.3291(17) 0.7500 0.4039(14) 0.049(4) Uani 1 2 d S . .
Cl2 Cl 0.5242(5) 0.7500 0.4763(4) 0.0585(11) Uani 1 2 d S . .
Cl3 Cl 0.2447(6) 0.8331(3) 0.4476(4) 0.0493(15) Uani 0.50 1 d P . .

loop_
_atom_site_aniso_label
_atom_site_aniso_U_11
_atom_site_aniso_U_22
_atom_site_aniso_U_33
_atom_site_aniso_U_23
_atom_site_aniso_U_13
_atom_site_aniso_U_12
Au1 0.0180(3) 0.0195(3) 0.0233(3) 0.000 0.00055(18) 0.000
Cl1 0.0160(14) 0.0268(15) 0.0309(14) 0.000 -0.0022(11) 0.000
C1 0.025(6) 0.018(6) 0.012(5) 0.000 -0.003(4) 0.000
N2 0.018(3) 0.020(3) 0.019(3) -0.004(3) 0.004(2) 0.002(3)
C3 0.015(4) 0.021(4) 0.018(3) -0.002(3) 0.004(3) 0.002(3)
C4 0.015(4) 0.020(4) 0.018(3) 0.000(3) 0.001(3) 0.004(3)
C5 0.015(4) 0.025(4) 0.025(4) 0.000(3) 0.004(3) 0.002(3)
C6 0.018(4) 0.022(5) 0.029(5) 0.009(3) -0.002(4) -0.003(3)
C7 0.013(4) 0.025(5) 0.048(5) -0.005(4) -0.003(3) 0.000(3)
C8 0.018(4) 0.020(5) 0.029(5) -0.006(3) 0.000(3) -0.001(3)
C9 0.018(4) 0.022(4) 0.026(4) -0.004(3) 0.004(3) 0.003(3)
C10 0.035(5) 0.027(5) 0.020(4) -0.002(3) 0.012(3) 0.003(4)
C11 0.021(5) 0.062(7) 0.030(4) 0.001(4) 0.005(3) 0.008(4)
C12 0.032(5) 0.037(5) 0.033(4) 0.004(4) 0.008(4) 0.005(4)
C13 0.033(5) 0.035(5) 0.018(4) 0.004(3) 0.005(3) -0.006(4)
C14 0.047(7) 0.066(8) 0.037(5) -0.010(5) 0.014(5) 0.008(6)
C15 0.067(8) 0.046(6) 0.028(5) 0.005(4) -0.009(5) 0.004(6)
C16 0.019(4) 0.033(5) 0.029(4) -0.003(4) 0.003(3) 0.004(4)
C21 0.029(8) 0.068(11) 0.048(8) 0.000 0.001(6) 0.000
Cl2 0.045(3) 0.062(3) 0.063(2) 0.000 -0.009(2) 0.000
Cl3 0.055(3) 0.056(3) 0.031(2) -0.012(2) -0.011(2) 0.055(3)

loop_
_atom_type_symbol
_atom_type_description
_atom_type_scat_dispersion_real
_atom_type_scat_dispersion_imag
_atom_type_scat_source
C C 0.0033 0.0016 'International Tables Vol C Tables 4.2.6.8 and 6.1.1.4'
H H 0.0000 0.0000 'International Tables Vol C Tables 4.2.6.8 and 6.1.1.4'
N N 0.0061 0.0033 'International Tables Vol C Tables 4.2.6.8 and 6.1.1.4'
Cl Cl 0.1484 0.1585 'International Tables Vol C Tables 4.2.6.8 and 6.1.1.4'
Au Au -2.0133 8.8022 'International Tables Vol C Tables 4.2.6.8 and 6.1.1.4'

loop_
_geom_angle_atom_site_label_1
_geom_angle_atom_site_label_2
_geom_angle_atom_site_label_3
_geom_angle
_geom_angle_site_symmetry_1
_geom_angle_site_symmetry_3
_geom_angle_publ_flag
C1 Au1 Cl1 180.0(3) . . ?
N2 C1 N2 104.7(9) 4_565 . ?
N2 C1 Au1 127.6(5) 4_565 . ?
N2 C1 Au1 127.6(5) . . ?
C1 N2 C3 111.3(7) . . ?
C1 N2 C4 125.3(7) . . ?
C3 N2 C4 123.2(6) . . ?
C3 C3 N2 106.3(4) 4_565 . ?
C3 C3 C16 131.4(4) 4_565 . ?
N2 C3 C16 122.3(7) . . ?
C5 C4 C9 123.4(7) . . ?
C5 C4 N2 118.5(6) . . ?
C9 C4 N2 118.1(6) . . ?
C6 C5 C4 116.6(7) . . ?
C6 C5 C13 121.0(7) . . ?
C4 C5 C13 122.4(7) . . ?
C5 C6 C7 121.3(8) . . ?
C5 C6 H6A 119.3 . . ?
C7 C6 H6A 119.3 . . ?
C8 C7 C6 121.2(8) . . ?
C8 C7 H7A 119.4 . . ?
C6 C7 H7A 119.4 . . ?
C7 C8 C9 120.0(8) . . ?
C7 C8 H8A 120.0 . . ?
C9 C8 H8A 120.0 . . ?
C8 C9 C4 117.4(7) . . ?
C8 C9 C10 120.4(7) . . ?
C4 C9 C10 122.2(7) . . ?
C11 C10 C9 111.6(7) . . ?
C11 C10 C12 110.7(6) . . ?
C9 C10 C12 109.6(7) . . ?
C11 C10 H10A 108.3 . . ?
C9 C10 H10A 108.3 . . ?
C12 C10 H10A 108.3 . . ?
C10 C11 H11A 109.5 . . ?
C10 C11 H11B 109.5 . . ?
H11A C11 H11B 109.5 . . ?
C10 C11 H11C 109.5 . . ?
H11A C11 H11C 109.5 . . ?
H11B C11 H11C 109.5 . . ?
C10 C12 H12A 109.5 . . ?
C10 C12 H12B 109.5 . . ?
H12A C12 H12B 109.5 . . ?
C10 C12 H12C 109.5 . . ?
H12A C12 H12C 109.5 . . ?
H12B C12 H12C 109.5 . . ?
C14 C13 C5 111.2(7) . . ?
C14 C13 C15 111.6(8) . . ?
C5 C13 C15 113.2(8) . . ?
C14 C13 H13A 106.8 . . ?
C5 C13 H13A 106.8 . . ?
C15 C13 H13A 106.8 . . ?
C13 C14 H14A 109.5 . . ?
C13 C14 H14B 109.5 . . ?
H14A C14 H14B 109.5 . . ?
C13 C14 H14C 109.5 . . ?
H14A C14 H14C 109.5 . . ?
H14B C14 H14C 109.5 . . ?
C13 C15 H15A 109.5 . . ?
C13 C15 H15B 109.5 . . ?
H15A C15 H15B 109.5 . . ?
C13 C15 H15C 109.5 . . ?
H15A C15 H15C 109.5 . . ?
H15B C15 H15C 109.5 . . ?
C3 C16 H16A 109.5 . . ?
C3 C16 H16B 109.5 . . ?
H16A C16 H16B 109.5 . . ?
C3 C16 H16C 109.5 . . ?
H16A C16 H16C 109.5 . . ?
H16B C16 H16C 109.5 . . ?
Cl3 C21 Cl3 114.6(9) 4_575 . ?
Cl3 C21 Cl2 108.2(6) 4_575 . ?
Cl3 C21 Cl2 108.2(6) . . ?

loop_
_geom_bond_atom_site_label_1
_geom_bond_atom_site_label_2
_geom_bond_distance
_geom_bond_site_symmetry_2
_geom_bond_publ_flag
Au1 C1 1.997(11) . ?
Au1 Cl1 2.293(3) . ?
C1 N2 1.337(9) 4_565 ?
C1 N2 1.337(9) . ?
N2 C3 1.381(9) . ?
N2 C4 1.475(10) . ?
C3 C3 1.343(15) 4_565 ?
C3 C16 1.502(11) . ?
C4 C5 1.396(10) . ?
C4 C9 1.392(10) . ?
C5 C6 1.369(11) . ?
C5 C13 1.511(11) . ?
C6 C7 1.377(12) . ?
C6 H6A 0.9500 . ?
C7 C8 1.371(12) . ?
C7 H7A 0.9500 . ?
C8 C9 1.384(11) . ?
C8 H8A 0.9500 . ?
C9 C10 1.535(11) . ?
C10 C11 1.522(11) . ?
C10 C12 1.561(12) . ?
C10 H10A 1.0000 . ?
C11 H11A 0.9800 . ?
C11 H11B 0.9800 . ?
C11 H11C 0.9800 . ?
C12 H12A 0.9800 . ?
C12 H12B 0.9800 . ?
C12 H12C 0.9800 . ?
C13 C14 1.502(13) . ?
C13 C15 1.508(12) . ?
C13 H13A 1.0000 . ?
C14 H14A 0.9800 . ?
C14 H14B 0.9800 . ?
C14 H14C 0.9800 . ?
C15 H15A 0.9800 . ?
C15 H15B 0.9800 . ?
C15 H15C 0.9800 . ?
C16 H16A 0.9800 . ?
C16 H16B 0.9800 . ?
C16 H16C 0.9800 . ?
C21 Cl3 1.740(9) 4_575 ?
C21 Cl3 1.740(9) . ?
C21 Cl2 1.756(15) . ?

loop_
_geom_torsion_atom_site_label_1
_geom_torsion_atom_site_label_2
_geom_torsion_atom_site_label_3
_geom_torsion_atom_site_label_4
_geom_torsion
_geom_torsion_site_symmetry_1
_geom_torsion_site_symmetry_2
_geom_torsion_site_symmetry_3
_geom_torsion_site_symmetry_4
_geom_torsion_publ_flag
N2 C1 N2 C3 -0.2(10) 4_565 . . . ?
Au1 C1 N2 C3 178.9(6) . . . . ?
N2 C1 N2 C4 -176.3(4) 4_565 . . . ?
Au1 C1 N2 C4 2.8(12) . . . . ?
C1 N2 C3 C3 0.1(7) . . . 4_565 ?
C4 N2 C3 C3 176.3(5) . . . 4_565 ?
C1 N2 C3 C16 -178.3(7) . . . . ?
C4 N2 C3 C16 -2.1(10) . . . . ?
C1 N2 C4 C5 -96.8(9) . . . . ?
C3 N2 C4 C5 87.6(9) . . . . ?
C1 N2 C4 C9 84.1(10) . . . . ?
C3 N2 C4 C9 -91.6(8) . . . . ?
C9 C4 C5 C6 0.1(12) . . . . ?
N2 C4 C5 C6 -179.0(7) . . . . ?
C9 C4 C5 C13 -179.1(7) . . . . ?
N2 C4 C5 C13 1.7(11) . . . . ?
C4 C5 C6 C7 -0.8(12) . . . . ?
C13 C5 C6 C7 178.4(8) . . . . ?
C5 C6 C7 C8 0.4(13) . . . . ?
C6 C7 C8 C9 0.8(13) . . . . ?
C7 C8 C9 C4 -1.5(12) . . . . ?
C7 C8 C9 C10 178.7(7) . . . . ?
C5 C4 C9 C8 1.0(12) . . . . ?
N2 C4 C9 C8 -179.8(7) . . . . ?
C5 C4 C9 C10 -179.1(7) . . . . ?
N2 C4 C9 C10 0.0(11) . . . . ?
C8 C9 C10 C11 -54.7(10) . . . . ?
C4 C9 C10 C11 125.5(8) . . . . ?
C8 C9 C10 C12 68.3(10) . . . . ?
C4 C9 C10 C12 -111.5(8) . . . . ?
C6 C5 C13 C14 -77.9(11) . . . . ?
C4 C5 C13 C14 101.3(10) . . . . ?
C6 C5 C13 C15 48.6(11) . . . . ?
C4 C5 C13 C15 -132.2(9) . . . . ?
